data_4330916
loop_
_publ_author_name
'Daniel L. Reger'
'Andrea E. Pascui'
'Mark D. Smith'
'Julia Jezierska'
'Andrew Ozarowski'

_publ_contact_author_address
;
Department of Chemistry and Biochemistry
University of South Carolina
Columbia, South Carolina 29208
USA
;
_publ_contact_author_email reger@mailbox.sc.edu
_publ_contact_author_fax '1 803 777 9521'
_publ_contact_author_name 'Professor Daniel L. Reger'
_publ_contact_author_phone '1 803 777 2587'
_publ_section_title
;
 Dinuclear Complexes Containing Linear M-F-M [M = Mn(II), Fe(II), Co(II),
 Ni(II), Cu(II), Zn(II), Cd(II)] Bridges: Trends in Structures,
 Antiferromagnetic Superexchange Interactions, and Spectroscopic
 Properties
;
_journal_name_full 'Inorganic Chemistry'
_journal_page_first 11820
_journal_page_last 11836
_journal_paper_doi 10.1021/ic301757g
_journal_volume 51
_journal_year 2012
_chemical_formula_moiety 'C56 H68 Cu2 F N16, 3(B F4)'
_chemical_formula_sum 'C56 H68 B3 Cu2 F13 N16'
_chemical_formula_weight 1371.77
_chemical_name_systematic
; 
 ? 
;
_space_group_IT_number 2
_symmetry_cell_setting triclinic
_symmetry_space_group_name_Hall '-P 1'
_symmetry_space_group_name_H-M 'P -1'
_atom_sites_solution_hydrogens geom
_atom_sites_solution_primary direct
_atom_sites_solution_secondary difmap
_audit_creation_method SHELXL-97
_cell_angle_alpha 116.453(6)
_cell_angle_beta 101.258(6)
_cell_angle_gamma 103.926(6)
_cell_formula_units_Z 1
_cell_length_a 11.223(4)
_cell_length_b 12.712(4)
_cell_length_c 13.453(4)
_cell_measurement_reflns_used 5808
_cell_measurement_temperature 296(2)
_cell_measurement_theta_max 22.596
_cell_measurement_theta_min 2.197
_cell_volume 1563.6(9)
_computing_cell_refinement 'SAINT-Plus Version 6.45 (Bruker, 2001)'
_computing_data_collection 'SMART Version 5.625 (Bruker, 2001)'
_computing_data_reduction 'SAINT-Plus Version 6.45 (Bruker, 2001)'
_computing_molecular_graphics various
_computing_publication_material 'SHELXTL Version 6.14 (Bruker, 2000)'
_computing_structure_refinement 'SHELXL-97 (Sheldrick, 1997)'
_computing_structure_solution 'SHELXS-97 (Sheldrick, 1990)'
_diffrn_ambient_temperature 296(2)
_diffrn_measured_fraction_theta_full 1.000
_diffrn_measured_fraction_theta_max 1.000
_diffrn_measurement_device_type 'Bruker SMART APEX CCD diffractometer'
_diffrn_measurement_method 'omega scans'
_diffrn_radiation_monochromator graphite
_diffrn_radiation_source 'fine-focus sealed tube'
_diffrn_radiation_type MoK\a
_diffrn_radiation_wavelength 0.71073
_diffrn_reflns_av_R_equivalents 0.0599
_diffrn_reflns_av_sigmaI/netI 0.0535
_diffrn_reflns_limit_h_max 13
_diffrn_reflns_limit_h_min -13
_diffrn_reflns_limit_k_max 15
_diffrn_reflns_limit_k_min -15
_diffrn_reflns_limit_l_max 15
_diffrn_reflns_limit_l_min -15
_diffrn_reflns_number 21767
_diffrn_reflns_theta_full 25.02
_diffrn_reflns_theta_max 25.02
_diffrn_reflns_theta_min 1.80
_exptl_absorpt_coefficient_mu 0.771
_exptl_absorpt_correction_T_max 1.0000
_exptl_absorpt_correction_T_min 0.6086
_exptl_absorpt_correction_type multi-scan
_exptl_absorpt_process_details 'SADABS Version 2.05 (Bruker, 2001)'
_exptl_crystal_colour green
_exptl_crystal_density_diffrn 1.457
_exptl_crystal_description 'plate, parallelogram'
_exptl_crystal_F_000 706
_exptl_crystal_size_max 0.36
_exptl_crystal_size_mid 0.30
_exptl_crystal_size_min 0.10
_refine_diff_density_max 0.934
_refine_diff_density_min -0.521
_refine_diff_density_rms 0.084
_refine_ls_extinction_method none
_refine_ls_goodness_of_fit_ref 1.027
_refine_ls_hydrogen_treatment constr
_refine_ls_matrix_type full
_refine_ls_number_parameters 442
_refine_ls_number_reflns 5523
_refine_ls_number_restraints 51
_refine_ls_restrained_S_all 1.039
_refine_ls_R_factor_all 0.0843
_refine_ls_R_factor_gt 0.0627
_refine_ls_shift/su_max 0.000
_refine_ls_shift/su_mean 0.000
_refine_ls_structure_factor_coef Fsqd
_refine_ls_weighting_details 'calc w=1/[\s^2^(Fo^2^)+(0.1109P)^2^+0.9119P] where P=(Fo^2^+2Fc^2^)/3'
_refine_ls_weighting_scheme calc
_refine_ls_wR_factor_gt 0.1677
_refine_ls_wR_factor_ref 0.1860
_reflns_number_gt 4110
_reflns_number_total 5523
_reflns_threshold_expression >2sigma(I)
_cod_data_source_file ic301757g_si_001_5.cif
_cod_data_source_block 4HT
_cod_database_code 4330916

loop_
_symmetry_equiv_pos_as_xyz
'x, y, z'
'-x, -y, -z'

loop_
_atom_site_label
_atom_site_type_symbol
_atom_site_fract_x
_atom_site_fract_y
_atom_site_fract_z
_atom_site_U_iso_or_equiv
_atom_site_adp_type
_atom_site_occupancy
_atom_site_symmetry_multiplicity
_atom_site_calc_flag
_atom_site_refinement_flags
_atom_site_disorder_assembly
_atom_site_disorder_group
Cu1 Cu 0.62995(5) 0.67590(4) 0.55190(4) 0.0449(2) Uani 1 1 d . . .
F1 F 0.5000 0.5000 0.5000 0.0475(8) Uani 1 2 d S . .
C1 C 0.6473(4) 0.6051(4) 0.2907(4) 0.0518(11) Uani 1 1 d . . .
H1 H 0.6508 0.6010 0.2169 0.062 Uiso 1 1 calc R . .
C2 C 0.3288(4) 0.1776(4) 0.1674(4) 0.0491(10) Uani 1 1 d . . .
H2 H 0.2997 0.1279 0.0808 0.059 Uiso 1 1 calc R . .
C3 C 0.6229(4) 0.4705(4) 0.2683(3) 0.0484(10) Uani 1 1 d . . .
C4 C 0.7247(4) 0.4254(4) 0.2707(4) 0.0553(11) Uani 1 1 d . . .
H4 H 0.8098 0.4780 0.2905 0.066 Uiso 1 1 calc R . .
C5 C 0.6977(4) 0.3012(4) 0.2432(4) 0.0568(12) Uani 1 1 d . . .
H5 H 0.7652 0.2709 0.2449 0.068 Uiso 1 1 calc R . .
C6 C 0.5721(4) 0.2222(4) 0.2136(4) 0.0554(11) Uani 1 1 d . . .
H6 H 0.5553 0.1392 0.1955 0.066 Uiso 1 1 calc R . .
C7 C 0.4696(4) 0.2667(4) 0.2108(3) 0.0468(10) Uani 1 1 d . . .
C8 C 0.4969(4) 0.3911(4) 0.2378(3) 0.0455(10) Uani 1 1 d . . .
H8 H 0.4293 0.4211 0.2354 0.055 Uiso 1 1 calc R . .
C11 C 0.8814(5) 0.7585(5) 0.3691(5) 0.0632(13) Uani 1 1 d . . .
C12 C 0.9731(5) 0.8348(5) 0.4805(5) 0.0720(14) Uani 1 1 d . . .
H12 H 1.0579 0.8883 0.5009 0.086 Uiso 1 1 calc R . .
C13 C 0.9156(5) 0.8174(4) 0.5585(4) 0.0610(12) Uani 1 1 d . . .
C14 C 0.8883(7) 0.7392(7) 0.2525(6) 0.0911(19) Uani 1 1 d . . .
H14A H 0.8779 0.6530 0.2018 0.137 Uiso 1 1 calc R . .
H14B H 0.9717 0.7950 0.2648 0.137 Uiso 1 1 calc R . .
H14C H 0.8197 0.7572 0.2162 0.137 Uiso 1 1 calc R . .
C15 C 0.9764(5) 0.8860(5) 0.6914(4) 0.0758(16) Uani 1 1 d . . .
H15A H 0.9118 0.9057 0.7262 0.114 Uiso 1 1 calc R . .
H15B H 1.0479 0.9630 0.7189 0.114 Uiso 1 1 calc R . .
H15C H 1.0081 0.8331 0.7136 0.114 Uiso 1 1 calc R . .
C21 C 0.4393(5) 0.6412(5) 0.2350(4) 0.0630(13) Uani 1 1 d . . .
C22 C 0.3562(5) 0.6763(5) 0.2921(5) 0.0681(14) Uani 1 1 d . . .
H22 H 0.2794 0.6840 0.2609 0.082 Uiso 1 1 calc R . .
C23 C 0.4070(5) 0.6991(4) 0.4068(4) 0.0552(11) Uani 1 1 d . . .
C24 C 0.4285(7) 0.6004(7) 0.1087(5) 0.096(2) Uani 1 1 d . . .
H24A H 0.5084 0.6478 0.1076 0.145 Uiso 1 1 calc R . .
H24B H 0.3570 0.6156 0.0727 0.145 Uiso 1 1 calc R . .
H24C H 0.4130 0.5117 0.0653 0.145 Uiso 1 1 calc R . .
C25 C 0.3597(5) 0.7516(6) 0.5073(5) 0.0743(15) Uani 1 1 d . . .
H25A H 0.3640 0.7060 0.5479 0.111 Uiso 1 1 calc R . .
H25B H 0.2707 0.7432 0.4779 0.111 Uiso 1 1 calc R . .
H25C H 0.4137 0.8394 0.5611 0.111 Uiso 1 1 calc R . .
C31 C 0.2646(5) -0.0411(4) 0.1409(4) 0.0599(12) Uani 1 1 d . . .
C32 C 0.2551(5) -0.0837(5) 0.2158(5) 0.0670(14) Uani 1 1 d . . .
H32 H 0.2239 -0.1680 0.1953 0.080 Uiso 1 1 calc R . .
C33 C 0.3014(5) 0.0239(4) 0.3316(4) 0.0585(12) Uani 1 1 d . . .
C34 C 0.2359(7) -0.1126(5) 0.0088(5) 0.090(2) Uani 1 1 d . . .
H34A H 0.1989 -0.2020 -0.0218 0.135 Uiso 1 1 calc R . .
H34B H 0.3157 -0.0928 -0.0068 0.135 Uiso 1 1 calc R . .
H34C H 0.1750 -0.0885 -0.0288 0.135 Uiso 1 1 calc R . .
C35 C 0.3125(6) 0.0232(5) 0.4427(5) 0.0798(16) Uani 1 1 d . . .
H35A H 0.4031 0.0600 0.4917 0.120 Uiso 1 1 calc R . .
H35B H 0.2755 -0.0624 0.4244 0.120 Uiso 1 1 calc R . .
H35C H 0.2660 0.0715 0.4841 0.120 Uiso 1 1 calc R . .
C41 C 0.1518(4) 0.2588(5) 0.1243(4) 0.0585(12) Uani 1 1 d . . .
C42 C 0.1052(5) 0.3434(5) 0.1951(4) 0.0621(12) Uani 1 1 d . . .
H42 H 0.0420 0.3707 0.1702 0.074 Uiso 1 1 calc R . .
C43 C 0.1714(4) 0.3801(4) 0.3115(4) 0.0533(11) Uani 1 1 d . . .
C44 C 0.1142(6) 0.1862(7) -0.0078(4) 0.092(2) Uani 1 1 d . . .
H44A H 0.1903 0.2047 -0.0287 0.138 Uiso 1 1 calc R . .
H44B H 0.0504 0.2103 -0.0421 0.138 Uiso 1 1 calc R . .
H44C H 0.0776 0.0971 -0.0371 0.138 Uiso 1 1 calc R . .
C45 C 0.1456(6) 0.4628(5) 0.4216(5) 0.0773(16) Uani 1 1 d . . .
H45A H 0.0760 0.4114 0.4312 0.116 Uiso 1 1 calc R . .
H45B H 0.1209 0.5266 0.4135 0.116 Uiso 1 1 calc R . .
H45C H 0.2235 0.5026 0.4898 0.116 Uiso 1 1 calc R . .
N11 N 0.7931(4) 0.7315(3) 0.4981(3) 0.0535(9) Uani 1 1 d . . .
N12 N 0.7727(4) 0.6979(3) 0.3816(3) 0.0533(9) Uani 1 1 d . . .
N21 N 0.5179(4) 0.6754(3) 0.4185(3) 0.0484(8) Uani 1 1 d . . .
N22 N 0.5394(4) 0.6444(3) 0.3129(3) 0.0512(9) Uani 1 1 d . . .
N31 N 0.3372(4) 0.1302(3) 0.3260(3) 0.0527(9) Uani 1 1 d . . .
N32 N 0.3130(3) 0.0877(3) 0.2078(3) 0.0498(9) Uani 1 1 d . . .
N41 N 0.2559(3) 0.3229(3) 0.3144(3) 0.0456(8) Uani 1 1 d . . .
N42 N 0.2417(3) 0.2466(3) 0.1979(3) 0.0474(8) Uani 1 1 d . . .
B1A B -0.008(2) 0.5118(18) 0.0093(19) 0.085(4) Uiso 0.25 1 d PD . 1
F11A F -0.1043(16) 0.5567(17) -0.0101(15) 0.106(3) Uiso 0.25 1 d PD . 1
F12A F 0.0904(14) 0.5654(17) -0.0231(18) 0.106(3) Uiso 0.25 1 d PD . 1
F13A F -0.0566(18) 0.3848(11) -0.0485(15) 0.106(3) Uiso 0.25 1 d PD . 1
F14A F 0.0472(17) 0.5654(17) 0.1302(11) 0.106(3) Uiso 0.25 1 d PD . 1
B1B B -0.005(2) 0.4976(19) 0.0197(19) 0.085(4) Uiso 0.25 1 d PD . 2
F11B F -0.012(3) 0.6060(16) 0.0212(19) 0.136(4) Uiso 0.25 1 d PD . 2
F12B F -0.036(2) 0.493(2) 0.109(2) 0.136(4) Uiso 0.25 1 d PD . 2
F13B F -0.0810(19) 0.3982(17) -0.0907(17) 0.136(4) Uiso 0.25 1 d PD . 2
F14B F 0.1233(14) 0.503(2) 0.0313(19) 0.136(4) Uiso 0.25 1 d PD . 2
B2A B 0.653(2) 0.943(2) 0.1997(19) 0.075(3) Uiso 0.230(4) 1 d PD A 3
F21A F 0.5259(13) 0.9230(16) 0.184(2) 0.072(4) Uiso 0.230(4) 1 d PD A 3
F22A F 0.681(2) 0.962(2) 0.1119(18) 0.108(8) Uiso 0.230(4) 1 d PD A 3
F23A F 0.7250(19) 1.0527(18) 0.3070(15) 0.130(7) Uiso 0.230(4) 1 d PD A 3
F24A F 0.6928(16) 0.8477(16) 0.1949(19) 0.098(5) Uiso 0.230(4) 1 d PD A 3
B2B B 0.6618(16) 0.9518(16) 0.2177(16) 0.075(3) Uiso 0.367(9) 1 d PD B 4
F21B F 0.7256(13) 0.9063(13) 0.2743(12) 0.115(5) Uiso 0.367(9) 1 d PD B 4
F22B F 0.5470(12) 0.9401(13) 0.2331(14) 0.118(5) Uiso 0.367(9) 1 d PD B 4
F23B F 0.7331(11) 1.0752(10) 0.2600(12) 0.113(5) Uiso 0.367(9) 1 d PD B 4
F24B F 0.6524(17) 0.8812(18) 0.1012(12) 0.179(8) Uiso 0.367(9) 1 d PD B 4
B2C B 0.6294(15) 0.9047(15) 0.1592(15) 0.075(3) Uiso 0.403(9) 1 d PD C 5
F21C F 0.6314(12) 0.7892(11) 0.0854(11) 0.131(5) Uiso 0.403(9) 1 d PD C 5
F22C F 0.7133(13) 0.9936(13) 0.1486(14) 0.119(6) Uiso 0.403(9) 1 d PD C 5
F23C F 0.673(2) 0.9240(18) 0.2722(12) 0.192(8) Uiso 0.403(9) 1 d PD C 5
F24C F 0.5084(12) 0.8951(14) 0.1229(16) 0.155(6) Uiso 0.403(9) 1 d PD C 5

loop_
_atom_site_aniso_label
_atom_site_aniso_U_11
_atom_site_aniso_U_22
_atom_site_aniso_U_33
_atom_site_aniso_U_23
_atom_site_aniso_U_13
_atom_site_aniso_U_12
Cu1 0.0548(3) 0.0433(3) 0.0277(3) 0.0138(2) 0.0109(2) 0.0165(2)
F1 0.0613(19) 0.0390(17) 0.0261(16) 0.0136(14) 0.0057(14) 0.0074(14)
C1 0.065(3) 0.058(3) 0.029(2) 0.020(2) 0.0183(19) 0.021(2)
C2 0.060(3) 0.046(2) 0.027(2) 0.0088(18) 0.0128(18) 0.019(2)
C3 0.061(3) 0.050(2) 0.024(2) 0.0118(18) 0.0174(18) 0.018(2)
C4 0.054(2) 0.057(3) 0.041(2) 0.014(2) 0.021(2) 0.017(2)
C5 0.058(3) 0.060(3) 0.047(3) 0.017(2) 0.024(2) 0.029(2)
C6 0.067(3) 0.049(3) 0.039(2) 0.011(2) 0.020(2) 0.025(2)
C7 0.059(2) 0.048(2) 0.0245(19) 0.0109(18) 0.0167(18) 0.0203(19)
C8 0.055(2) 0.051(2) 0.028(2) 0.0159(18) 0.0188(18) 0.0225(19)
C11 0.077(3) 0.059(3) 0.062(3) 0.034(3) 0.038(3) 0.022(2)
C12 0.065(3) 0.069(3) 0.070(4) 0.033(3) 0.026(3) 0.009(3)
C13 0.061(3) 0.053(3) 0.055(3) 0.023(2) 0.021(2) 0.010(2)
C14 0.103(5) 0.106(5) 0.083(4) 0.058(4) 0.057(4) 0.031(4)
C15 0.065(3) 0.071(3) 0.051(3) 0.018(3) 0.007(2) -0.002(3)
C21 0.081(3) 0.066(3) 0.038(3) 0.025(2) 0.013(2) 0.030(3)
C22 0.081(3) 0.072(3) 0.053(3) 0.033(3) 0.011(3) 0.039(3)
C23 0.065(3) 0.053(3) 0.047(3) 0.025(2) 0.016(2) 0.025(2)
C24 0.133(6) 0.123(5) 0.039(3) 0.040(3) 0.024(3) 0.068(5)
C25 0.074(3) 0.095(4) 0.067(3) 0.043(3) 0.032(3) 0.043(3)
C31 0.062(3) 0.044(3) 0.045(3) 0.003(2) 0.017(2) 0.016(2)
C32 0.069(3) 0.042(3) 0.068(3) 0.017(2) 0.022(3) 0.011(2)
C33 0.064(3) 0.045(2) 0.058(3) 0.021(2) 0.020(2) 0.018(2)
C34 0.110(5) 0.055(3) 0.049(3) -0.009(3) 0.029(3) 0.012(3)
C35 0.109(4) 0.055(3) 0.072(4) 0.037(3) 0.027(3) 0.020(3)
C41 0.057(3) 0.071(3) 0.035(2) 0.022(2) 0.010(2) 0.021(2)
C42 0.063(3) 0.072(3) 0.049(3) 0.030(3) 0.010(2) 0.032(2)
C43 0.062(3) 0.049(2) 0.043(2) 0.018(2) 0.016(2) 0.024(2)
C44 0.098(4) 0.139(6) 0.035(3) 0.036(3) 0.016(3) 0.060(4)
C45 0.105(4) 0.071(3) 0.048(3) 0.016(3) 0.025(3) 0.051(3)
N11 0.059(2) 0.050(2) 0.0343(19) 0.0148(16) 0.0149(16) 0.0095(17)
N12 0.064(2) 0.051(2) 0.037(2) 0.0194(17) 0.0205(17) 0.0138(17)
N21 0.059(2) 0.047(2) 0.0335(18) 0.0187(16) 0.0158(16) 0.0166(16)
N22 0.071(2) 0.050(2) 0.0311(18) 0.0192(16) 0.0164(17) 0.0250(18)
N31 0.067(2) 0.041(2) 0.039(2) 0.0153(17) 0.0163(17) 0.0149(17)
N32 0.059(2) 0.0405(19) 0.0318(18) 0.0081(16) 0.0137(16) 0.0125(16)
N41 0.0515(19) 0.0410(18) 0.0306(18) 0.0099(15) 0.0126(15) 0.0145(15)
N42 0.0514(19) 0.053(2) 0.0263(17) 0.0130(16) 0.0099(15) 0.0183(16)

loop_
_atom_type_symbol
_atom_type_description
_atom_type_scat_dispersion_real
_atom_type_scat_dispersion_imag
_atom_type_scat_source
C C 0.0033 0.0016 'International Tables Vol C Tables 4.2.6.8 and 6.1.1.4'
H H 0.0000 0.0000 'International Tables Vol C Tables 4.2.6.8 and 6.1.1.4'
B B 0.0013 0.0007 'International Tables Vol C Tables 4.2.6.8 and 6.1.1.4'
N N 0.0061 0.0033 'International Tables Vol C Tables 4.2.6.8 and 6.1.1.4'
F F 0.0171 0.0103 'International Tables Vol C Tables 4.2.6.8 and 6.1.1.4'
Cu Cu 0.3201 1.2651 'International Tables Vol C Tables 4.2.6.8 and 6.1.1.4'

loop_
_geom_angle_atom_site_label_1
_geom_angle_atom_site_label_2
_geom_angle_atom_site_label_3
_geom_angle
_geom_angle_site_symmetry_1
_geom_angle_site_symmetry_3
N21 Cu1 N41 179.43(15) . 2_666
N21 Cu1 F1 90.70(10) . .
N41 Cu1 F1 89.73(10) 2_666 .
N21 Cu1 N31 92.34(15) . 2_666
N41 Cu1 N31 87.61(14) 2_666 2_666
F1 Cu1 N31 136.36(10) . 2_666
N21 Cu1 N11 86.88(14) . .
N41 Cu1 N11 92.56(14) 2_666 .
F1 Cu1 N11 131.45(10) . .
N31 Cu1 N11 92.18(14) 2_666 .
Cu1 F1 Cu1 180.00(2) 2_666 .
N22 C1 N12 112.2(3) . .
N22 C1 C3 112.1(4) . .
N12 C1 C3 113.1(4) . .
N22 C1 H1 106.3 . .
N12 C1 H1 106.3 . .
C3 C1 H1 106.3 . .
N32 C2 N42 109.8(3) . .
N32 C2 C7 114.0(4) . .
N42 C2 C7 111.9(3) . .
N32 C2 H2 106.9 . .
N42 C2 H2 106.9 . .
C7 C2 H2 106.9 . .
C8 C3 C4 119.7(4) . .
C8 C3 C1 119.2(4) . .
C4 C3 C1 121.0(4) . .
C5 C4 C3 119.4(4) . .
C5 C4 H4 120.3 . .
C3 C4 H4 120.3 . .
C6 C5 C4 120.9(4) . .
C6 C5 H5 119.6 . .
C4 C5 H5 119.6 . .
C5 C6 C7 120.0(4) . .
C5 C6 H6 120.0 . .
C7 C6 H6 120.0 . .
C8 C7 C6 118.9(4) . .
C8 C7 C2 120.2(4) . .
C6 C7 C2 120.6(4) . .
C3 C8 C7 121.0(4) . .
C3 C8 H8 119.5 . .
C7 C8 H8 119.5 . .
N12 C11 C12 105.9(4) . .
N12 C11 C14 123.5(5) . .
C12 C11 C14 130.7(5) . .
C11 C12 C13 107.4(5) . .
C11 C12 H12 126.3 . .
C13 C12 H12 126.3 . .
N11 C13 C12 110.0(4) . .
N11 C13 C15 123.1(4) . .
C12 C13 C15 126.9(5) . .
C11 C14 H14A 109.5 . .
C11 C14 H14B 109.5 . .
H14A C14 H14B 109.5 . .
C11 C14 H14C 109.5 . .
H14A C14 H14C 109.5 . .
H14B C14 H14C 109.5 . .
C13 C15 H15A 109.5 . .
C13 C15 H15B 109.5 . .
H15A C15 H15B 109.5 . .
C13 C15 H15C 109.5 . .
H15A C15 H15C 109.5 . .
H15B C15 H15C 109.5 . .
C22 C21 N22 106.9(4) . .
C22 C21 C24 129.6(5) . .
N22 C21 C24 123.4(5) . .
C21 C22 C23 107.7(4) . .
C21 C22 H22 126.2 . .
C23 C22 H22 126.2 . .
N21 C23 C22 109.0(4) . .
N21 C23 C25 122.2(4) . .
C22 C23 C25 128.6(5) . .
C21 C24 H24A 109.5 . .
C21 C24 H24B 109.5 . .
H24A C24 H24B 109.5 . .
C21 C24 H24C 109.5 . .
H24A C24 H24C 109.5 . .
H24B C24 H24C 109.5 . .
C23 C25 H25A 109.5 . .
C23 C25 H25B 109.5 . .
H25A C25 H25B 109.5 . .
C23 C25 H25C 109.5 . .
H25A C25 H25C 109.5 . .
H25B C25 H25C 109.5 . .
C32 C31 N32 106.8(4) . .
C32 C31 C34 130.4(5) . .
N32 C31 C34 122.7(5) . .
C31 C32 C33 107.3(4) . .
C31 C32 H32 126.4 . .
C33 C32 H32 126.4 . .
N31 C33 C32 109.2(4) . .
N31 C33 C35 124.3(4) . .
C32 C33 C35 126.4(5) . .
C31 C34 H34A 109.5 . .
C31 C34 H34B 109.5 . .
H34A C34 H34B 109.5 . .
C31 C34 H34C 109.5 . .
H34A C34 H34C 109.5 . .
H34B C34 H34C 109.5 . .
C33 C35 H35A 109.5 . .
C33 C35 H35B 109.5 . .
H35A C35 H35B 109.5 . .
C33 C35 H35C 109.5 . .
H35A C35 H35C 109.5 . .
H35B C35 H35C 109.5 . .
N42 C41 C42 106.4(4) . .
N42 C41 C44 123.3(5) . .
C42 C41 C44 130.2(5) . .
C41 C42 C43 106.5(4) . .
C41 C42 H42 126.7 . .
C43 C42 H42 126.7 . .
N41 C43 C42 110.6(4) . .
N41 C43 C45 122.3(4) . .
C42 C43 C45 126.9(4) . .
C41 C44 H44A 109.5 . .
C41 C44 H44B 109.5 . .
H44A C44 H44B 109.5 . .
C41 C44 H44C 109.5 . .
H44A C44 H44C 109.5 . .
H44B C44 H44C 109.5 . .
C43 C45 H45A 109.5 . .
C43 C45 H45B 109.5 . .
H45A C45 H45B 109.5 . .
C43 C45 H45C 109.5 . .
H45A C45 H45C 109.5 . .
H45B C45 H45C 109.5 . .
C13 N11 N12 105.0(4) . .
C13 N11 Cu1 133.0(3) . .
N12 N11 Cu1 120.5(3) . .
C11 N12 N11 111.7(4) . .
C11 N12 C1 128.7(4) . .
N11 N12 C1 119.5(3) . .
C23 N21 N22 105.8(3) . .
C23 N21 Cu1 129.8(3) . .
N22 N21 Cu1 124.4(3) . .
C21 N22 N21 110.5(4) . .
C21 N22 C1 127.8(4) . .
N21 N22 C1 121.2(3) . .
C33 N31 N32 105.0(3) . .
C33 N31 Cu1 132.5(3) . 2_666
N32 N31 Cu1 120.3(3) . 2_666
C31 N32 N31 111.7(4) . .
C31 N32 C2 128.1(4) . .
N31 N32 C2 120.0(3) . .
C43 N41 N42 105.4(3) . .
C43 N41 Cu1 131.0(3) . 2_666
N42 N41 Cu1 123.4(3) . 2_666
C41 N42 N41 111.1(4) . .
C41 N42 C2 127.7(4) . .
N41 N42 C2 120.7(3) . .
F13A B1A F11A 110.7(15) . .
F13A B1A F14A 112.2(16) . .
F11A B1A F14A 107.5(15) . .
F13A B1A F12A 115.4(16) . .
F11A B1A F12A 105.3(15) . .
F14A B1A F12A 105.2(15) . .
F12B B1B F13B 116.0(17) . .
F12B B1B F11B 110.2(16) . .
F13B B1B F11B 106.8(15) . .
F12B B1B F14B 110.3(16) . .
F13B B1B F14B 105.8(15) . .
F11B B1B F14B 107.3(15) . .
F21A B2A F24A 116.3(16) . .
F21A B2A F23A 107.3(15) . .
F24A B2A F23A 109.7(16) . .
F21A B2A F22A 108.4(16) . .
F24A B2A F22A 106.5(15) . .
F23A B2A F22A 108.4(16) . .
F22B B2B F21B 108.5(13) . .
F22B B2B F23B 110.3(13) . .
F21B B2B F23B 110.7(13) . .
F22B B2B F24B 114.0(14) . .
F21B B2B F24B 104.8(13) . .
F23B B2B F24B 108.3(14) . .
F24C B2C F22C 111.7(13) . .
F24C B2C F21C 105.6(12) . .
F22C B2C F21C 108.1(13) . .
F24C B2C F23C 114.8(14) . .
F22C B2C F23C 111.0(13) . .
F21C B2C F23C 105.0(13) . .

loop_
_geom_bond_atom_site_label_1
_geom_bond_atom_site_label_2
_geom_bond_distance
_geom_bond_site_symmetry_2
Cu1 N21 1.977(4) .
Cu1 N41 1.985(4) 2_666
Cu1 F1 2.0631(8) .
Cu1 N31 2.151(4) 2_666
Cu1 N11 2.174(4) .
F1 Cu1 2.0631(8) 2_666
C1 N22 1.451(6) .
C1 N12 1.453(5) .
C1 C3 1.541(6) .
C1 H1 0.9800 .
C2 N32 1.457(6) .
C2 N42 1.464(5) .
C2 C7 1.520(6) .
C2 H2 0.9800 .
C3 C8 1.381(6) .
C3 C4 1.398(6) .
C4 C5 1.388(7) .
C4 H4 0.9300 .
C5 C6 1.377(6) .
C5 H5 0.9300 .
C6 C7 1.400(6) .
C6 H6 0.9300 .
C7 C8 1.391(6) .
C8 H8 0.9300 .
C11 N12 1.361(6) .
C11 C12 1.367(7) .
C11 C14 1.496(7) .
C12 C13 1.402(7) .
C12 H12 0.9300 .
C13 N11 1.340(6) .
C13 C15 1.506(7) .
C14 H14A 0.9600 .
C14 H14B 0.9600 .
C14 H14C 0.9600 .
C15 H15A 0.9600 .
C15 H15B 0.9600 .
C15 H15C 0.9600 .
C21 C22 1.353(7) .
C21 N22 1.358(6) .
C21 C24 1.508(7) .
C22 C23 1.403(7) .
C22 H22 0.9300 .
C23 N21 1.345(6) .
C23 C25 1.484(7) .
C24 H24A 0.9600 .
C24 H24B 0.9600 .
C24 H24C 0.9600 .
C25 H25A 0.9600 .
C25 H25B 0.9600 .
C25 H25C 0.9600 .
C31 C32 1.349(7) .
C31 N32 1.362(6) .
C31 C34 1.511(7) .
C32 C33 1.419(7) .
C32 H32 0.9300 .
C33 N31 1.354(6) .
C33 C35 1.480(7) .
C34 H34A 0.9600 .
C34 H34B 0.9600 .
C34 H34C 0.9600 .
C35 H35A 0.9600 .
C35 H35B 0.9600 .
C35 H35C 0.9600 .
C41 N42 1.357(6) .
C41 C42 1.374(7) .
C41 C44 1.499(7) .
C42 C43 1.396(6) .
C42 H42 0.9300 .
C43 N41 1.332(6) .
C43 C45 1.520(6) .
C44 H44A 0.9600 .
C44 H44B 0.9600 .
C44 H44C 0.9600 .
C45 H45A 0.9600 .
C45 H45B 0.9600 .
C45 H45C 0.9600 .
N11 N12 1.382(5) .
N21 N22 1.383(5) .
N31 N32 1.375(5) .
N31 Cu1 2.151(4) 2_666
N41 N42 1.377(4) .
N41 Cu1 1.985(4) 2_666
B1A F13A 1.342(18) .
B1A F11A 1.375(18) .
B1A F14A 1.382(18) .
B1A F12A 1.400(18) .
B1B F12B 1.339(17) .
B1B F13B 1.358(18) .
B1B F11B 1.389(18) .
B1B F14B 1.399(18) .
B2A F21A 1.347(17) .
B2A F24A 1.371(17) .
B2A F23A 1.373(18) .
B2A F22A 1.380(18) .
B2B F22B 1.328(15) .
B2B F21B 1.344(16) .
B2B F23B 1.360(15) .
B2B F24B 1.382(16) .
B2C F24C 1.305(14) .
B2C F22C 1.367(14) .
B2C F21C 1.367(15) .
B2C F23C 1.389(15) .

loop_
_geom_torsion_atom_site_label_1
_geom_torsion_atom_site_label_2
_geom_torsion_atom_site_label_3
_geom_torsion_atom_site_label_4
_geom_torsion
_geom_torsion_site_symmetry_1
_geom_torsion_site_symmetry_4
N22 C1 C3 C8 18.3(5) . .
N12 C1 C3 C8 146.3(4) . .
N22 C1 C3 C4 -165.9(4) . .
N12 C1 C3 C4 -37.9(5) . .
C8 C3 C4 C5 -0.5(6) . .
C1 C3 C4 C5 -176.2(4) . .
C3 C4 C5 C6 0.1(7) . .
C4 C5 C6 C7 0.0(7) . .
C5 C6 C7 C8 0.2(6) . .
C5 C6 C7 C2 174.4(4) . .
N32 C2 C7 C8 -145.1(4) . .
N42 C2 C7 C8 -19.7(5) . .
N32 C2 C7 C6 40.8(5) . .
N42 C2 C7 C6 166.2(4) . .
C4 C3 C8 C7 0.8(6) . .
C1 C3 C8 C7 176.6(3) . .
C6 C7 C8 C3 -0.6(6) . .
C2 C7 C8 C3 -174.8(4) . .
N12 C11 C12 C13 0.0(6) . .
C14 C11 C12 C13 179.6(6) . .
C11 C12 C13 N11 1.2(7) . .
C11 C12 C13 C15 -176.7(5) . .
N22 C21 C22 C23 -1.0(6) . .
C24 C21 C22 C23 176.9(6) . .
C21 C22 C23 N21 -1.3(6) . .
C21 C22 C23 C25 173.4(5) . .
N32 C31 C32 C33 -0.9(6) . .
C34 C31 C32 C33 176.6(5) . .
C31 C32 C33 N31 0.6(6) . .
C31 C32 C33 C35 -178.2(5) . .
N42 C41 C42 C43 0.4(6) . .
C44 C41 C42 C43 178.2(6) . .
C41 C42 C43 N41 0.5(6) . .
C41 C42 C43 C45 -173.7(5) . .
C12 C13 N11 N12 -1.8(6) . .
C15 C13 N11 N12 176.1(5) . .
C12 C13 N11 Cu1 -167.5(4) . .
C15 C13 N11 Cu1 10.5(8) . .
N21 Cu1 N11 C13 136.6(5) . .
N41 Cu1 N11 C13 -43.3(5) 2_666 .
F1 Cu1 N11 C13 -135.2(4) . .
N31 Cu1 N11 C13 44.4(5) 2_666 .
N21 Cu1 N11 N12 -27.3(3) . .
N41 Cu1 N11 N12 152.8(3) 2_666 .
F1 Cu1 N11 N12 60.9(4) . .
N31 Cu1 N11 N12 -119.5(3) 2_666 .
C12 C11 N12 N11 -1.2(6) . .
C14 C11 N12 N11 179.2(5) . .
C12 C11 N12 C1 -179.3(5) . .
C14 C11 N12 C1 1.1(8) . .
C13 N11 N12 C11 1.9(5) . .
Cu1 N11 N12 C11 169.8(3) . .
C13 N11 N12 C1 -179.8(4) . .
Cu1 N11 N12 C1 -12.0(5) . .
N22 C1 N12 C11 -122.8(5) . .
C3 C1 N12 C11 109.2(5) . .
N22 C1 N12 N11 59.2(5) . .
C3 C1 N12 N11 -68.8(5) . .
C22 C23 N21 N22 3.1(5) . .
C25 C23 N21 N22 -172.1(4) . .
C22 C23 N21 Cu1 -174.8(3) . .
C25 C23 N21 Cu1 10.0(7) . .
F1 Cu1 N21 C23 78.3(4) . .
N31 Cu1 N21 C23 -58.1(4) 2_666 .
N11 Cu1 N21 C23 -150.2(4) . .
F1 Cu1 N21 N22 -99.2(3) . .
N31 Cu1 N21 N22 124.3(3) 2_666 .
N11 Cu1 N21 N22 32.3(3) . .
C22 C21 N22 N21 3.0(6) . .
C24 C21 N22 N21 -175.1(5) . .
C22 C21 N22 C1 174.6(4) . .
C24 C21 N22 C1 -3.4(8) . .
C23 N21 N22 C21 -3.8(5) . .
Cu1 N21 N22 C21 174.2(3) . .
C23 N21 N22 C1 -176.1(4) . .
Cu1 N21 N22 C1 2.0(5) . .
N12 C1 N22 C21 133.4(5) . .
C3 C1 N22 C21 -98.1(5) . .
N12 C1 N22 N21 -55.8(5) . .
C3 C1 N22 N21 72.7(5) . .
C32 C33 N31 N32 0.0(5) . .
C35 C33 N31 N32 178.8(5) . .
C32 C33 N31 Cu1 162.3(3) . 2_666
C35 C33 N31 Cu1 -18.8(8) . 2_666
C32 C31 N32 N31 0.9(5) . .
C34 C31 N32 N31 -176.8(5) . .
C32 C31 N32 C2 -173.2(4) . .
C34 C31 N32 C2 9.0(8) . .
C33 N31 N32 C31 -0.5(5) . .
Cu1 N31 N32 C31 -165.5(3) 2_666 .
C33 N31 N32 C2 174.2(4) . .
Cu1 N31 N32 C2 9.2(5) 2_666 .
N42 C2 N32 C31 114.2(5) . .
C7 C2 N32 C31 -119.4(5) . .
N42 C2 N32 N31 -59.5(5) . .
C7 C2 N32 N31 66.9(5) . .
C42 C43 N41 N42 -1.1(5) . .
C45 C43 N41 N42 173.4(4) . .
C42 C43 N41 Cu1 -175.3(3) . 2_666
C45 C43 N41 Cu1 -0.8(7) . 2_666
C42 C41 N42 N41 -1.1(5) . .
C44 C41 N42 N41 -179.1(5) . .
C42 C41 N42 C2 -173.2(4) . .
C44 C41 N42 C2 8.7(8) . .
C43 N41 N42 C41 1.4(5) . .
Cu1 N41 N42 C41 176.1(3) 2_666 .
C43 N41 N42 C2 174.2(4) . .
Cu1 N41 N42 C2 -11.1(5) 2_666 .
N32 C2 N42 C41 -126.0(4) . .
C7 C2 N42 C41 106.4(5) . .
N32 C2 N42 N41 62.6(5) . .
C7 C2 N42 N41 -65.0(5) . .
